data_7105161
loop_
_publ_author_name
'Berben, Louise A'
'Peters, Jonas C'

_publ_section_title
;
 Hydrogen evolution by cobalt tetraimine catalysts adsorbed on
 electrode surfaces.
;
_journal_issue 3
_journal_name_full 'Chemical communications (Cambridge, England)'
_journal_page_first 398
_journal_page_last 400
_journal_paper_doi 10.1039/b921559j
_journal_volume 46
_journal_year 2010
_chemical_formula_moiety 'C20 H22 B Br2 Co F2 N4 O2'
_chemical_formula_sum 'C20 H22 B Br2 Co F2 N4 O2'
_chemical_formula_weight 617.98
_chemical_name_systematic
;
?
;
_space_group_IT_number 61
_symmetry_cell_setting orthorhombic
_symmetry_space_group_name_Hall '-P 2ac 2ab'
_symmetry_space_group_name_H-M 'P b c a'
_atom_sites_solution_hydrogens geom
_atom_sites_solution_primary direct
_atom_sites_solution_secondary difmap
_audit_creation_method SHELXL-97
_cell_angle_alpha 90.00
_cell_angle_beta 90.00
_cell_angle_gamma 90.00
_cell_formula_units_Z 8
_cell_length_a 12.2153(8)
_cell_length_b 13.1102(8)
_cell_length_c 28.6077(18)
_cell_measurement_temperature 100(2)
_cell_volume 4581.4(5)
_computing_structure_refinement 'SHELXL-97 (Sheldrick, 1997)'
_computing_structure_solution 'SHELXS-97 (Sheldrick, 1990)'
_diffrn_ambient_temperature 100(2)
_diffrn_measured_fraction_theta_full 0.999
_diffrn_measured_fraction_theta_max 0.999
_diffrn_measurement_device_type APEX2
_diffrn_radiation_monochromator graphite
_diffrn_radiation_source 'fine-focus sealed tube'
_diffrn_radiation_type MoK\a
_diffrn_radiation_wavelength 0.71073
_diffrn_reflns_av_R_equivalents 0.1098
_diffrn_reflns_av_sigmaI/netI 0.0425
_diffrn_reflns_limit_h_max 15
_diffrn_reflns_limit_h_min -15
_diffrn_reflns_limit_k_max 17
_diffrn_reflns_limit_k_min -17
_diffrn_reflns_limit_l_max 37
_diffrn_reflns_limit_l_min -37
_diffrn_reflns_number 85831
_diffrn_reflns_theta_full 27.72
_diffrn_reflns_theta_max 27.72
_diffrn_reflns_theta_min 1.42
_exptl_absorpt_coefficient_mu 4.279
_exptl_absorpt_correction_T_max 0.5662
_exptl_absorpt_correction_T_min 0.4143
_exptl_absorpt_correction_type multi-scan
_exptl_absorpt_process_details 'Blessing, Acta. Cryst.'
_exptl_crystal_colour brown
_exptl_crystal_density_diffrn 1.792
_exptl_crystal_density_method 'not measured'
_exptl_crystal_description block
_exptl_crystal_F_000 2448
_exptl_crystal_size_max 0.25
_exptl_crystal_size_mid 0.20
_exptl_crystal_size_min 0.15
_refine_diff_density_max 0.881
_refine_diff_density_min -0.704
_refine_diff_density_rms 0.108
_refine_ls_extinction_method none
_refine_ls_goodness_of_fit_ref 1.021
_refine_ls_hydrogen_treatment none
_refine_ls_matrix_type full
_refine_ls_number_parameters 293
_refine_ls_number_reflns 5361
_refine_ls_number_restraints 0
_refine_ls_restrained_S_all 1.021
_refine_ls_R_factor_all 0.0501
_refine_ls_R_factor_gt 0.0350
_refine_ls_shift/su_max 0.010
_refine_ls_shift/su_mean 0.001
_refine_ls_structure_factor_coef Fsqd
_refine_ls_weighting_details 'calc w=1/[\s^2^(Fo^2^)+(0.0416P)^2^+3.2325P] where P=(Fo^2^+2Fc^2^)/3'
_refine_ls_weighting_scheme calc
_refine_ls_wR_factor_gt 0.0803
_refine_ls_wR_factor_ref 0.0872
_reflns_number_gt 4251
_reflns_number_total 5361
_reflns_threshold_expression >2sigma(I)
_cod_data_source_file b921559j.txt
_cod_data_source_block 08113
_cod_original_sg_symbol_H-M Pbca
_cod_database_code 7105161

loop_
_symmetry_equiv_pos_as_xyz
'x, y, z'
'-x+1/2, -y, z+1/2'
'-x, y+1/2, -z+1/2'
'x+1/2, -y+1/2, -z'
'-x, -y, -z'
'x-1/2, y, -z-1/2'
'x, -y-1/2, z-1/2'
'-x-1/2, y-1/2, z'

loop_
_atom_site_label
_atom_site_type_symbol
_atom_site_fract_x
_atom_site_fract_y
_atom_site_fract_z
_atom_site_U_iso_or_equiv
_atom_site_adp_type
_atom_site_occupancy
_atom_site_symmetry_multiplicity
_atom_site_calc_flag
_atom_site_refinement_flags
_atom_site_disorder_assembly
_atom_site_disorder_group
Co1 Co 0.54006(3) 0.00860(3) 0.618873(14) 0.01268(10) Uani 1 1 d . . .
Br1 Br 0.55128(3) 0.13624(2) 0.678186(11) 0.01952(9) Uani 1 1 d . . .
Br2 Br 0.51361(3) -0.11509(2) 0.559629(11) 0.01843(9) Uani 1 1 d . . .
N1 N 0.6485(2) 0.0782(2) 0.58353(9) 0.0172(6) Uani 1 1 d . . .
N2 N 0.6421(2) -0.0821(2) 0.64729(9) 0.0164(5) Uani 1 1 d . . .
N3 N 0.4408(2) -0.06639(19) 0.66143(9) 0.0136(5) Uani 1 1 d . . .
N4 N 0.4455(2) 0.10468(19) 0.58449(8) 0.0128(5) Uani 1 1 d . . .
C1 C 0.1504(3) 0.1530(2) 0.60697(12) 0.0216(7) Uani 1 1 d . . .
H1 H 0.1051 0.1877 0.6288 0.026 Uiso 1 1 calc R . .
C2 C 0.1379(3) -0.0789(3) 0.65176(12) 0.0248(8) Uani 1 1 d . . .
H2 H 0.0836 -0.1080 0.6321 0.030 Uiso 1 1 calc R . .
C3 C 0.1685(3) 0.0535(3) 0.53703(12) 0.0213(7) Uani 1 1 d . . .
H3 H 0.1359 0.0191 0.5113 0.026 Uiso 1 1 calc R . .
C4 C 0.2965(3) 0.0054(2) 0.71026(11) 0.0222(7) Uani 1 1 d . . .
H4 H 0.3507 0.0340 0.7301 0.027 Uiso 1 1 calc R . .
C5 C 0.1031(3) 0.1034(3) 0.56932(12) 0.0228(7) Uani 1 1 d . . .
H5 H 0.0259 0.1035 0.5656 0.027 Uiso 1 1 calc R . .
C6 C 0.2484(3) -0.0905(2) 0.64079(11) 0.0177(6) Uani 1 1 d . . .
H6 H 0.2700 -0.1265 0.6135 0.021 Uiso 1 1 calc R . .
C7 C 0.1069(3) -0.0247(3) 0.69157(13) 0.0298(9) Uani 1 1 d . . .
H7 H 0.0316 -0.0163 0.6988 0.036 Uiso 1 1 calc R . .
C8 C 0.2815(3) 0.0537(2) 0.54220(11) 0.0169(6) Uani 1 1 d . . .
H8 H 0.3266 0.0204 0.5199 0.020 Uiso 1 1 calc R . .
C9 C 0.1859(3) 0.0168(3) 0.72045(12) 0.0284(8) Uani 1 1 d . . .
H9 H 0.1643 0.0536 0.7476 0.034 Uiso 1 1 calc R . .
C10 C 0.2629(3) 0.1528(2) 0.61324(11) 0.0181(6) Uani 1 1 d . . .
H10 H 0.2948 0.1858 0.6395 0.022 Uiso 1 1 calc R . .
C11 C 0.3283(2) 0.1034(2) 0.58050(10) 0.0136(6) Uani 1 1 d . . .
C12 C 0.3263(2) -0.0487(2) 0.67041(10) 0.0148(6) Uani 1 1 d . . .
C13 C 0.4998(2) 0.1749(2) 0.56260(10) 0.0146(6) Uani 1 1 d . . .
C14 C 0.4902(3) -0.1344(2) 0.68701(10) 0.0157(6) Uani 1 1 d . . .
C15 C 0.6194(3) 0.1596(2) 0.56108(11) 0.0172(6) Uani 1 1 d . . .
C16 C 0.6078(3) -0.1454(2) 0.67890(11) 0.0181(7) Uani 1 1 d . . .
C17 C 0.6954(3) 0.2266(3) 0.53472(12) 0.0237(7) Uani 1 1 d . . .
H17A H 0.7711 0.2096 0.5429 0.036 Uiso 1 1 calc R . .
H17B H 0.6808 0.2980 0.5427 0.036 Uiso 1 1 calc R . .
H17C H 0.6845 0.2165 0.5011 0.036 Uiso 1 1 calc R . .
C18 C 0.6773(3) -0.2228(3) 0.70249(12) 0.0253(8) Uani 1 1 d . . .
H18A H 0.6670 -0.2892 0.6874 0.038 Uiso 1 1 calc R . .
H18B H 0.6564 -0.2276 0.7355 0.038 Uiso 1 1 calc R . .
H18C H 0.7544 -0.2026 0.7002 0.038 Uiso 1 1 calc R . .
C19 C 0.4354(3) -0.2019(3) 0.72223(11) 0.0221(7) Uani 1 1 d . . .
H19A H 0.4547 -0.1792 0.7538 0.033 Uiso 1 1 calc R . .
H19B H 0.4599 -0.2724 0.7178 0.033 Uiso 1 1 calc R . .
H19C H 0.3559 -0.1982 0.7181 0.033 Uiso 1 1 calc R . .
C20 C 0.4517(3) 0.2664(2) 0.53946(11) 0.0174(6) Uani 1 1 d . . .
H20A H 0.3724 0.2674 0.5446 0.026 Uiso 1 1 calc R . .
H20B H 0.4667 0.2637 0.5058 0.026 Uiso 1 1 calc R . .
H20C H 0.4844 0.3282 0.5527 0.026 Uiso 1 1 calc R . .
O1 O 0.75411(18) 0.04922(18) 0.57819(8) 0.0248(5) Uani 1 1 d . . .
O2 O 0.74618(18) -0.09745(18) 0.63255(8) 0.0227(5) Uani 1 1 d . . .
B1 B 0.8086(3) -0.0074(3) 0.61662(14) 0.0217(8) Uani 1 1 d . . .
F1 F 0.82948(17) 0.05637(16) 0.65371(8) 0.0356(5) Uani 1 1 d . . .
F2 F 0.90306(16) -0.04614(15) 0.59701(8) 0.0303(5) Uani 1 1 d . . .

loop_
_atom_site_aniso_label
_atom_site_aniso_U_11
_atom_site_aniso_U_22
_atom_site_aniso_U_33
_atom_site_aniso_U_23
_atom_site_aniso_U_13
_atom_site_aniso_U_12
Co1 0.0143(2) 0.0122(2) 0.0115(2) 0.00083(16) -0.00041(15) -0.00003(15)
Br1 0.02745(18) 0.01612(17) 0.01498(16) -0.00173(12) -0.00550(12) -0.00062(12)
Br2 0.02346(17) 0.01709(17) 0.01473(16) -0.00271(12) 0.00179(12) 0.00020(12)
N1 0.0121(13) 0.0207(15) 0.0190(14) 0.0004(11) 0.0012(10) -0.0007(11)
N2 0.0140(13) 0.0175(14) 0.0178(14) -0.0012(11) 0.0016(10) 0.0015(10)
N3 0.0169(13) 0.0125(13) 0.0114(12) -0.0022(10) 0.0007(10) 0.0002(10)
N4 0.0189(13) 0.0109(13) 0.0084(12) -0.0015(9) -0.0002(9) -0.0010(10)
C1 0.0226(17) 0.0195(18) 0.0225(17) 0.0055(13) 0.0054(13) 0.0055(13)
C2 0.0232(18) 0.0203(18) 0.031(2) 0.0117(15) -0.0006(15) 0.0001(14)
C3 0.0187(17) 0.0233(18) 0.0219(17) 0.0074(14) -0.0075(13) -0.0035(13)
C4 0.0308(19) 0.0212(18) 0.0147(16) -0.0009(13) 0.0041(13) 0.0060(14)
C5 0.0144(16) 0.0241(18) 0.0300(19) 0.0122(15) 0.0011(13) 0.0030(13)
C6 0.0197(16) 0.0130(16) 0.0204(16) 0.0042(12) 0.0002(12) -0.0007(12)
C7 0.0215(18) 0.029(2) 0.038(2) 0.0167(17) 0.0139(15) 0.0088(15)
C8 0.0224(16) 0.0147(16) 0.0136(15) 0.0030(12) -0.0005(12) 0.0003(12)
C9 0.038(2) 0.026(2) 0.0212(18) 0.0062(15) 0.0156(15) 0.0112(16)
C10 0.0239(17) 0.0125(15) 0.0178(16) 0.0008(12) 0.0001(13) 0.0025(13)
C11 0.0171(15) 0.0120(15) 0.0116(14) 0.0061(11) 0.0001(11) -0.0010(12)
C12 0.0162(15) 0.0130(16) 0.0152(15) 0.0047(12) 0.0053(11) 0.0016(12)
C13 0.0193(15) 0.0156(16) 0.0088(14) -0.0016(11) -0.0016(12) -0.0005(12)
C14 0.0218(16) 0.0131(15) 0.0122(15) -0.0010(11) -0.0025(12) 0.0014(12)
C15 0.0193(16) 0.0167(16) 0.0157(16) 0.0018(12) -0.0017(12) -0.0030(12)
C16 0.0214(17) 0.0146(16) 0.0182(16) -0.0010(13) -0.0037(13) 0.0026(12)
C17 0.0227(18) 0.0233(19) 0.0251(18) 0.0068(14) 0.0025(13) -0.0038(14)
C18 0.0251(18) 0.0240(19) 0.0267(19) 0.0049(15) -0.0057(14) 0.0079(14)
C19 0.0275(18) 0.0190(17) 0.0199(17) 0.0083(13) 0.0024(13) -0.0002(14)
C20 0.0218(16) 0.0149(16) 0.0156(15) 0.0033(12) -0.0001(12) 0.0000(12)
O1 0.0139(11) 0.0291(14) 0.0314(14) 0.0061(11) 0.0044(9) 0.0024(10)
O2 0.0141(11) 0.0229(12) 0.0310(14) 0.0025(10) 0.0031(9) 0.0053(9)
B1 0.0169(17) 0.019(2) 0.029(2) 0.0006(16) -0.0025(15) -0.0006(15)
F1 0.0331(12) 0.0318(13) 0.0419(13) -0.0110(10) -0.0118(10) 0.0013(10)
F2 0.0188(10) 0.0267(11) 0.0454(13) 0.0023(10) 0.0043(9) 0.0024(8)

loop_
_atom_type_symbol
_atom_type_description
_atom_type_scat_dispersion_real
_atom_type_scat_dispersion_imag
_atom_type_scat_source
C C 0.0033 0.0016 'International Tables Vol C Tables 4.2.6.8 and 6.1.1.4'
H H 0.0000 0.0000 'International Tables Vol C Tables 4.2.6.8 and 6.1.1.4'
B B 0.0013 0.0007 'International Tables Vol C Tables 4.2.6.8 and 6.1.1.4'
N N 0.0061 0.0033 'International Tables Vol C Tables 4.2.6.8 and 6.1.1.4'
O O 0.0106 0.0060 'International Tables Vol C Tables 4.2.6.8 and 6.1.1.4'
F F 0.0171 0.0103 'International Tables Vol C Tables 4.2.6.8 and 6.1.1.4'
Co Co 0.3494 0.9721 'International Tables Vol C Tables 4.2.6.8 and 6.1.1.4'
Br Br -0.2901 2.4595 'International Tables Vol C Tables 4.2.6.8 and 6.1.1.4'

loop_
_geom_angle_atom_site_label_1
_geom_angle_atom_site_label_2
_geom_angle_atom_site_label_3
_geom_angle
_geom_angle_site_symmetry_1
_geom_angle_site_symmetry_3
_geom_angle_publ_flag
N1 Co1 N2 94.02(11) . . ?
N1 Co1 N4 80.59(11) . . ?
N2 Co1 N4 174.23(11) . . ?
N1 Co1 N3 173.13(11) . . ?
N2 Co1 N3 80.12(11) . . ?
N4 Co1 N3 105.38(11) . . ?
N1 Co1 Br2 92.47(8) . . ?
N2 Co1 Br2 88.13(8) . . ?
N4 Co1 Br2 90.03(7) . . ?
N3 Co1 Br2 90.95(7) . . ?
N1 Co1 Br1 90.10(8) . . ?
N2 Co1 Br1 95.54(8) . . ?
N4 Co1 Br1 86.58(7) . . ?
N3 Co1 Br1 86.91(7) . . ?
Br2 Co1 Br1 175.37(2) . . ?
C15 N1 O1 115.9(3) . . ?
C15 N1 Co1 117.9(2) . . ?
O1 N1 Co1 126.2(2) . . ?
C16 N2 O2 115.2(3) . . ?
C16 N2 Co1 119.0(2) . . ?
O2 N2 Co1 125.05(19) . . ?
C14 N3 C12 117.4(3) . . ?
C14 N3 Co1 113.7(2) . . ?
C12 N3 Co1 128.62(19) . . ?
C13 N4 C11 118.7(3) . . ?
C13 N4 Co1 113.3(2) . . ?
C11 N4 Co1 128.02(19) . . ?
C5 C1 C10 120.9(3) . . ?
C7 C2 C6 120.1(3) . . ?
C5 C3 C8 120.1(3) . . ?
C9 C4 C12 118.7(3) . . ?
C1 C5 C3 120.0(3) . . ?
C12 C6 C2 118.9(3) . . ?
C9 C7 C2 120.0(3) . . ?
C3 C8 C11 119.4(3) . . ?
C7 C9 C4 120.7(3) . . ?
C1 C10 C11 118.9(3) . . ?
C10 C11 C8 120.7(3) . . ?
C10 C11 N4 120.9(3) . . ?
C8 C11 N4 118.4(3) . . ?
C6 C12 C4 121.5(3) . . ?
C6 C12 N3 119.5(3) . . ?
C4 C12 N3 118.8(3) . . ?
N4 C13 C15 115.1(3) . . ?
N4 C13 C20 125.8(3) . . ?
C15 C13 C20 119.1(3) . . ?
N3 C14 C16 115.7(3) . . ?
N3 C14 C19 125.1(3) . . ?
C16 C14 C19 119.2(3) . . ?
N1 C15 C13 111.7(3) . . ?
N1 C15 C17 124.6(3) . . ?
C13 C15 C17 123.6(3) . . ?
N2 C16 C14 111.4(3) . . ?
N2 C16 C18 124.7(3) . . ?
C14 C16 C18 123.8(3) . . ?
N1 O1 B1 118.9(2) . . ?
N2 O2 B1 117.5(2) . . ?
F1 B1 F2 112.5(3) . . ?
F1 B1 O2 110.1(3) . . ?
F2 B1 O2 105.3(3) . . ?
F1 B1 O1 110.5(3) . . ?
F2 B1 O1 104.9(3) . . ?
O2 B1 O1 113.4(3) . . ?

loop_
_geom_bond_atom_site_label_1
_geom_bond_atom_site_label_2
_geom_bond_distance
_geom_bond_site_symmetry_2
_geom_bond_publ_flag
Co1 N1 1.900(3) . ?
Co1 N2 1.905(3) . ?
Co1 N4 1.972(2) . ?
Co1 N3 1.980(3) . ?
Co1 Br2 2.3678(5) . ?
Co1 Br1 2.3870(5) . ?
N1 C15 1.295(4) . ?
N1 O1 1.353(3) . ?
N2 C16 1.297(4) . ?
N2 O2 1.354(3) . ?
N3 C14 1.302(4) . ?
N3 C12 1.441(4) . ?
N4 C13 1.296(4) . ?
N4 C11 1.437(4) . ?
C1 C5 1.385(5) . ?
C1 C10 1.385(4) . ?
C2 C7 1.395(5) . ?
C2 C6 1.395(5) . ?
C3 C5 1.385(5) . ?
C3 C8 1.389(4) . ?
C4 C9 1.391(5) . ?
C4 C12 1.391(4) . ?
C6 C12 1.387(4) . ?
C7 C9 1.381(5) . ?
C8 C11 1.397(4) . ?
C10 C11 1.391(4) . ?
C13 C15 1.475(4) . ?
C13 C20 1.491(4) . ?
C14 C16 1.462(4) . ?
C14 C19 1.499(4) . ?
C15 C17 1.484(4) . ?
C16 C18 1.485(4) . ?
O1 B1 1.484(4) . ?
O2 B1 1.477(4) . ?
B1 F1 1.375(4) . ?
B1 F2 1.380(4) . ?
